data_4024922
loop_
_publ_author_name
'Benoit Gourdet'
'Mairi E. Rudkin'
'Ciorsdaidh A. Watts'
'Hon Wai Lam'

_publ_contact_author_email f.j.white@sms.ed.ac.uk
_publ_contact_author_name 'Fraser J. White'
_publ_section_title
;
Preparation of Multisubstituted Enamides via Rhodium-Catalyzed
Carbozincation and Hydrozincation of Ynamides
;
_journal_name_full 'Journal of Organic Chemistry'
_journal_page_first 7849
_journal_page_last 7858
_journal_paper_doi 10.1021/jo901658v
_journal_volume 74
_journal_year 2009
_chemical_compound_source 'Ciorsdaidh Watts'
_chemical_formula_moiety 'C20 H21 N O3'
_chemical_formula_sum 'C20 H21 N O3'
_chemical_formula_weight 323.38
_chemical_name_systematic
; 
 ? 
;
_space_group_IT_number 2
_symmetry_cell_setting triclinic
_symmetry_space_group_name_Hall '-P 1'
_symmetry_space_group_name_H-M 'P -1'
_atom_sites_solution_hydrogens geom
_atom_sites_solution_primary direct
_atom_sites_solution_secondary difmap
_audit_creation_method SHELXL-97
_cell_angle_alpha 89.578(2)
_cell_angle_beta 67.590(2)
_cell_angle_gamma 69.602(2)
_cell_formula_units_Z 2
_cell_length_a 9.6153(4)
_cell_length_b 9.6328(4)
_cell_length_c 10.1230(4)
_cell_measurement_reflns_used 5211
_cell_measurement_temperature 150(2)
_cell_measurement_theta_max 26.38
_cell_measurement_theta_min 2.28
_cell_volume 803.88(6)
_computing_cell_refinement Saint
_computing_data_reduction Saint
_computing_molecular_graphics Shelxp
_computing_publication_material 'Platon, encifer'
_computing_structure_refinement 'SHELXL-97 (Sheldrick, 2008)'
_computing_structure_solution 'Shelxs Sheldrick'
_diffrn_ambient_temperature 150(2)
_diffrn_measured_fraction_theta_full 0.988
_diffrn_measured_fraction_theta_max 0.988
_diffrn_measurement_device_type 'Bruker Smart Apex CCD'
_diffrn_measurement_method 'Phi and Omega scans'
_diffrn_radiation_monochromator graphite
_diffrn_radiation_source 'fine-focus sealed tube'
_diffrn_radiation_type MoK\a
_diffrn_radiation_wavelength 0.71073
_diffrn_reflns_av_R_equivalents 0.0233
_diffrn_reflns_av_sigmaI/netI 0.0226
_diffrn_reflns_limit_h_max 11
_diffrn_reflns_limit_h_min -12
_diffrn_reflns_limit_k_max 12
_diffrn_reflns_limit_k_min -11
_diffrn_reflns_limit_l_max 12
_diffrn_reflns_limit_l_min -12
_diffrn_reflns_number 9584
_diffrn_reflns_theta_full 26.46
_diffrn_reflns_theta_max 26.46
_diffrn_reflns_theta_min 2.20
_exptl_absorpt_coefficient_mu 0.090
_exptl_absorpt_correction_T_max 0.9765
_exptl_absorpt_correction_T_min 0.8651
_exptl_absorpt_correction_type multi-scan
_exptl_absorpt_process_details 'SADABS 2007/2'
_exptl_crystal_colour colourless
_exptl_crystal_density_diffrn 1.336
_exptl_crystal_density_method 'not measured'
_exptl_crystal_description block
_exptl_crystal_F_000 344
_exptl_crystal_recrystallization_method 'Diffusion od hexane into EtOac Solution'
_exptl_crystal_size_max 0.40
_exptl_crystal_size_mid 0.37
_exptl_crystal_size_min 0.29
_refine_diff_density_max 0.252
_refine_diff_density_min -0.332
_refine_diff_density_rms 0.084
_refine_ls_extinction_method none
_refine_ls_goodness_of_fit_ref 1.069
_refine_ls_hydrogen_treatment constr
_refine_ls_matrix_type full
_refine_ls_number_parameters 217
_refine_ls_number_reflns 3278
_refine_ls_number_restraints 0
_refine_ls_restrained_S_all 1.069
_refine_ls_R_factor_all 0.0460
_refine_ls_R_factor_gt 0.0431
_refine_ls_shift/su_max 0.001
_refine_ls_shift/su_mean 0.000
_refine_ls_structure_factor_coef Fsqd
_refine_ls_weighting_details 'calc w=1/[\s^2^(Fo^2^)+(0.0613P)^2^+0.2051P] where P=(Fo^2^+2Fc^2^)/3'
_refine_ls_weighting_scheme calc
_refine_ls_wR_factor_gt 0.1097
_refine_ls_wR_factor_ref 0.1124
_reflns_number_gt 3025
_reflns_number_total 3278
_reflns_threshold_expression >2sigma(I)
_cod_data_source_file jo901658v_si_002.cif
_cod_data_source_block hl9002
_cod_database_code 4024922

loop_
_symmetry_equiv_pos_as_xyz
'x, y, z'
'-x, -y, -z'

loop_
_atom_site_label
_atom_site_type_symbol
_atom_site_fract_x
_atom_site_fract_y
_atom_site_fract_z
_atom_site_U_iso_or_equiv
_atom_site_adp_type
_atom_site_occupancy
_atom_site_symmetry_multiplicity
_atom_site_calc_flag
_atom_site_refinement_flags
_atom_site_disorder_assembly
_atom_site_disorder_group
O1 O 0.10163(10) 0.90346(11) 0.14172(9) 0.0292(2) Uani 1 1 d . . .
C1 C 0.00443(14) 0.90793(13) 0.26222(13) 0.0232(3) Uani 1 1 d . . .
O2 O 0.05117(10) 0.85761(10) 0.37057(10) 0.0290(2) Uani 1 1 d . . .
C3 C -0.08960(15) 0.85515(15) 0.49308(13) 0.0279(3) Uani 1 1 d . . .
H3A H -0.0905 0.8910 0.5849 0.033 Uiso 1 1 calc R . .
H3B H -0.0907 0.7528 0.4964 0.033 Uiso 1 1 calc R . .
C4 C -0.23378(16) 0.96059(15) 0.46684(13) 0.0278(3) Uani 1 1 d . . .
H4A H -0.3225 0.9222 0.4936 0.033 Uiso 1 1 calc R . .
H4B H -0.2760 1.0624 0.5200 0.033 Uiso 1 1 calc R . .
N5 N -0.15840(12) 0.95798(11) 0.31187(11) 0.0223(2) Uani 1 1 d . . .
C6 C -0.24761(14) 1.02557(13) 0.22495(12) 0.0210(3) Uani 1 1 d . . .
H6A H -0.1659 1.0169 0.1248 0.025 Uiso 1 1 calc R . .
C7 C -0.35136(14) 0.94000(13) 0.21553(12) 0.0217(3) Uani 1 1 d . . .
C8 C -0.30238(15) 0.78680(14) 0.22319(14) 0.0264(3) Uani 1 1 d . . .
H8A H -0.2064 0.7373 0.2384 0.032 Uiso 1 1 calc R . .
C9 C -0.39122(16) 0.70533(15) 0.20901(14) 0.0295(3) Uani 1 1 d . . .
H9A H -0.3570 0.6013 0.2154 0.035 Uiso 1 1 calc R . .
C10 C -0.53030(16) 0.77738(15) 0.18548(13) 0.0290(3) Uani 1 1 d . . .
H10A H -0.5913 0.7225 0.1744 0.035 Uiso 1 1 calc R . .
C11 C -0.58021(15) 0.92932(15) 0.17819(13) 0.0267(3) Uani 1 1 d . . .
H11A H -0.6752 0.9777 0.1612 0.032 Uiso 1 1 calc R . .
C12 C -0.49380(14) 1.01307(14) 0.19526(12) 0.0232(3) Uani 1 1 d . . .
C13 C -0.55976(15) 1.18053(14) 0.19689(14) 0.0262(3) Uani 1 1 d . . .
H13A H -0.6563 1.2266 0.2884 0.031 Uiso 1 1 calc R . .
H13B H -0.5955 1.2018 0.1167 0.031 Uiso 1 1 calc R . .
C14 C -0.43832(15) 1.25392(14) 0.18244(14) 0.0261(3) Uani 1 1 d . . .
H14A H -0.4963 1.3636 0.2097 0.031 Uiso 1 1 calc R . .
H14B H -0.3594 1.2339 0.0806 0.031 Uiso 1 1 calc R . .
C15 C -0.34755(14) 1.19350(13) 0.27958(13) 0.0232(3) Uani 1 1 d . . .
H15A H -0.4295 1.2044 0.3801 0.028 Uiso 1 1 calc R . .
C16 C -0.24131(15) 1.27710(13) 0.28329(13) 0.0235(3) Uani 1 1 d . . .
C17 C -0.27189(16) 1.35966(14) 0.41091(14) 0.0276(3) Uani 1 1 d . . .
H17A H -0.3600 1.3624 0.4973 0.033 Uiso 1 1 calc R . .
C18 C -0.17587(17) 1.43780(15) 0.41371(14) 0.0303(3) Uani 1 1 d . . .
H18A H -0.1986 1.4936 0.5014 0.036 Uiso 1 1 calc R . .
C19 C -0.04652(16) 1.43449(14) 0.28831(14) 0.0273(3) Uani 1 1 d . . .
C20 C -0.01313(16) 1.35257(14) 0.16043(14) 0.0282(3) Uani 1 1 d . . .
H20A H 0.0754 1.3496 0.0744 0.034 Uiso 1 1 calc R . .
C21 C -0.11061(16) 1.27464(14) 0.15940(14) 0.0268(3) Uani 1 1 d . . .
H21A H -0.0871 1.2183 0.0717 0.032 Uiso 1 1 calc R . .
O22 O 0.04226(12) 1.51487(11) 0.30088(11) 0.0365(3) Uani 1 1 d . . .
C23 C 0.15941(17) 1.53212(15) 0.17081(16) 0.0345(3) Uani 1 1 d . . .
H23A H 0.2143 1.5911 0.1939 0.052 Uiso 1 1 calc R . .
H23B H 0.1053 1.5838 0.1098 0.052 Uiso 1 1 calc R . .
H23C H 0.2394 1.4334 0.1192 0.052 Uiso 1 1 calc R . .

loop_
_atom_site_aniso_label
_atom_site_aniso_U_11
_atom_site_aniso_U_22
_atom_site_aniso_U_33
_atom_site_aniso_U_23
_atom_site_aniso_U_13
_atom_site_aniso_U_12
O1 0.0216(4) 0.0379(5) 0.0273(5) 0.0030(4) -0.0077(4) -0.0124(4)
C1 0.0232(6) 0.0221(6) 0.0272(6) 0.0017(5) -0.0122(5) -0.0093(5)
O2 0.0250(5) 0.0355(5) 0.0295(5) 0.0047(4) -0.0149(4) -0.0103(4)
C3 0.0303(7) 0.0300(7) 0.0257(6) 0.0061(5) -0.0137(5) -0.0113(5)
C4 0.0274(6) 0.0319(7) 0.0217(6) 0.0063(5) -0.0094(5) -0.0091(5)
N5 0.0201(5) 0.0251(5) 0.0219(5) 0.0050(4) -0.0090(4) -0.0082(4)
C6 0.0199(5) 0.0230(6) 0.0204(5) 0.0049(4) -0.0086(4) -0.0078(5)
C7 0.0208(6) 0.0244(6) 0.0184(5) 0.0027(4) -0.0059(4) -0.0089(5)
C8 0.0238(6) 0.0264(6) 0.0292(6) 0.0043(5) -0.0115(5) -0.0085(5)
C9 0.0323(7) 0.0255(6) 0.0312(7) 0.0043(5) -0.0112(5) -0.0132(5)
C10 0.0296(7) 0.0355(7) 0.0262(6) 0.0021(5) -0.0097(5) -0.0186(6)
C11 0.0216(6) 0.0361(7) 0.0230(6) 0.0034(5) -0.0091(5) -0.0115(5)
C12 0.0215(6) 0.0284(6) 0.0180(5) 0.0036(5) -0.0064(5) -0.0090(5)
C13 0.0220(6) 0.0292(7) 0.0263(6) 0.0064(5) -0.0109(5) -0.0073(5)
C14 0.0253(6) 0.0247(6) 0.0277(6) 0.0076(5) -0.0115(5) -0.0079(5)
C15 0.0223(6) 0.0235(6) 0.0226(6) 0.0041(5) -0.0083(5) -0.0081(5)
C16 0.0252(6) 0.0200(6) 0.0258(6) 0.0054(5) -0.0121(5) -0.0070(5)
C17 0.0302(7) 0.0267(6) 0.0243(6) 0.0048(5) -0.0104(5) -0.0097(5)
C18 0.0380(7) 0.0281(7) 0.0268(6) 0.0020(5) -0.0164(6) -0.0111(6)
C19 0.0316(7) 0.0229(6) 0.0350(7) 0.0072(5) -0.0200(6) -0.0115(5)
C20 0.0295(7) 0.0273(6) 0.0282(6) 0.0054(5) -0.0100(5) -0.0129(5)
C21 0.0321(7) 0.0247(6) 0.0248(6) 0.0023(5) -0.0109(5) -0.0125(5)
O22 0.0427(6) 0.0371(6) 0.0402(6) 0.0041(4) -0.0200(5) -0.0231(5)
C23 0.0317(7) 0.0274(7) 0.0494(8) 0.0074(6) -0.0184(6) -0.0145(6)

loop_
_atom_type_symbol
_atom_type_description
_atom_type_scat_dispersion_real
_atom_type_scat_dispersion_imag
_atom_type_scat_source
C C 0.0033 0.0016 'International Tables Vol C Tables 4.2.6.8 and 6.1.1.4'
H H 0.0000 0.0000 'International Tables Vol C Tables 4.2.6.8 and 6.1.1.4'
N N 0.0061 0.0033 'International Tables Vol C Tables 4.2.6.8 and 6.1.1.4'
O O 0.0106 0.0060 'International Tables Vol C Tables 4.2.6.8 and 6.1.1.4'

loop_
_geom_angle_atom_site_label_1
_geom_angle_atom_site_label_2
_geom_angle_atom_site_label_3
_geom_angle
_geom_angle_site_symmetry_1
_geom_angle_site_symmetry_3
_geom_angle_publ_flag
O1 C1 N5 128.43(11) . . ?
O1 C1 O2 122.06(11) . . ?
N5 C1 O2 109.50(10) . . ?
C1 O2 C3 108.56(9) . . ?
O2 C3 C4 104.28(10) . . ?
O2 C3 H3A 110.9 . . ?
C4 C3 H3A 110.9 . . ?
O2 C3 H3B 110.9 . . ?
C4 C3 H3B 110.9 . . ?
H3A C3 H3B 108.9 . . ?
N5 C4 C3 100.40(10) . . ?
N5 C4 H4A 111.7 . . ?
C3 C4 H4A 111.7 . . ?
N5 C4 H4B 111.7 . . ?
C3 C4 H4B 111.7 . . ?
H4A C4 H4B 109.5 . . ?
C1 N5 C4 111.93(10) . . ?
C1 N5 C6 123.33(10) . . ?
C4 N5 C6 123.90(10) . . ?
N5 C6 C7 110.96(9) . . ?
N5 C6 C15 111.58(9) . . ?
C7 C6 C15 112.35(9) . . ?
N5 C6 H6A 107.2 . . ?
C7 C6 H6A 107.2 . . ?
C15 C6 H6A 107.2 . . ?
C8 C7 C12 119.30(11) . . ?
C8 C7 C6 120.18(10) . . ?
C12 C7 C6 120.50(10) . . ?
C9 C8 C7 121.25(12) . . ?
C9 C8 H8A 119.4 . . ?
C7 C8 H8A 119.4 . . ?
C10 C9 C8 119.32(12) . . ?
C10 C9 H9A 120.3 . . ?
C8 C9 H9A 120.3 . . ?
C11 C10 C9 119.88(12) . . ?
C11 C10 H10A 120.1 . . ?
C9 C10 H10A 120.1 . . ?
C10 C11 C12 121.34(11) . . ?
C10 C11 H11A 119.3 . . ?
C12 C11 H11A 119.3 . . ?
C11 C12 C7 118.87(11) . . ?
C11 C12 C13 119.27(11) . . ?
C7 C12 C13 121.82(11) . . ?
C12 C13 C14 114.02(10) . . ?
C12 C13 H13A 108.7 . . ?
C14 C13 H13A 108.7 . . ?
C12 C13 H13B 108.7 . . ?
C14 C13 H13B 108.7 . . ?
H13A C13 H13B 107.6 . . ?
C13 C14 C15 110.92(10) . . ?
C13 C14 H14A 109.5 . . ?
C15 C14 H14A 109.5 . . ?
C13 C14 H14B 109.5 . . ?
C15 C14 H14B 109.5 . . ?
H14A C14 H14B 108.0 . . ?
C16 C15 C14 112.71(10) . . ?
C16 C15 C6 111.45(10) . . ?
C14 C15 C6 107.63(10) . . ?
C16 C15 H15A 108.3 . . ?
C14 C15 H15A 108.3 . . ?
C6 C15 H15A 108.3 . . ?
C21 C16 C17 117.83(11) . . ?
C21 C16 C15 120.98(10) . . ?
C17 C16 C15 121.19(11) . . ?
C18 C17 C16 121.12(12) . . ?
C18 C17 H17A 119.4 . . ?
C16 C17 H17A 119.4 . . ?
C17 C18 C19 120.03(12) . . ?
C17 C18 H18A 120.0 . . ?
C19 C18 H18A 120.0 . . ?
O22 C19 C20 123.92(12) . . ?
O22 C19 C18 116.16(11) . . ?
C20 C19 C18 119.92(12) . . ?
C19 C20 C21 119.37(12) . . ?
C19 C20 H20A 120.3 . . ?
C21 C20 H20A 120.3 . . ?
C16 C21 C20 121.73(11) . . ?
C16 C21 H21A 119.1 . . ?
C20 C21 H21A 119.1 . . ?
C19 O22 C23 117.22(10) . . ?
O22 C23 H23A 109.5 . . ?
O22 C23 H23B 109.5 . . ?
H23A C23 H23B 109.5 . . ?
O22 C23 H23C 109.5 . . ?
H23A C23 H23C 109.5 . . ?
H23B C23 H23C 109.5 . . ?

loop_
_geom_bond_atom_site_label_1
_geom_bond_atom_site_label_2
_geom_bond_distance
_geom_bond_site_symmetry_2
_geom_bond_publ_flag
O1 C1 1.2111(15) . ?
C1 N5 1.3467(16) . ?
C1 O2 1.3624(15) . ?
O2 C3 1.4535(15) . ?
C3 C4 1.5230(17) . ?
C3 H3A 0.9900 . ?
C3 H3B 0.9900 . ?
C4 N5 1.4519(15) . ?
C4 H4A 0.9900 . ?
C4 H4B 0.9900 . ?
N5 C6 1.4532(15) . ?
C6 C7 1.5266(16) . ?
C6 C15 1.5396(16) . ?
C6 H6A 1.0000 . ?
C7 C8 1.3954(18) . ?
C7 C12 1.3977(17) . ?
C8 C9 1.3888(17) . ?
C8 H8A 0.9500 . ?
C9 C10 1.3857(19) . ?
C9 H9A 0.9500 . ?
C10 C11 1.3834(19) . ?
C10 H10A 0.9500 . ?
C11 C12 1.3963(17) . ?
C11 H11A 0.9500 . ?
C12 C13 1.5113(17) . ?
C13 C14 1.5258(17) . ?
C13 H13A 0.9900 . ?
C13 H13B 0.9900 . ?
C14 C15 1.5360(16) . ?
C14 H14A 0.9900 . ?
C14 H14B 0.9900 . ?
C15 C16 1.5155(16) . ?
C15 H15A 1.0000 . ?
C16 C21 1.3895(17) . ?
C16 C17 1.3966(17) . ?
C17 C18 1.3872(18) . ?
C17 H17A 0.9500 . ?
C18 C19 1.3888(19) . ?
C18 H18A 0.9500 . ?
C19 O22 1.3745(15) . ?
C19 C20 1.3868(18) . ?
C20 C21 1.3929(17) . ?
C20 H20A 0.9500 . ?
C21 H21A 0.9500 . ?
O22 C23 1.4236(17) . ?
C23 H23A 0.9800 . ?
C23 H23B 0.9800 . ?
C23 H23C 0.9800 . ?
